data_4020323
loop_
_publ_author_name
'Mar\'ia Victoria Roux'
'Juan Z. D\'avalos'
'Pilar Jim\'enez'
'Rafael Notario'
'Obis Casta\~no'
'James S. Chickos'
'William Hanshaw'
'Hui Zhao'
'Nigam Rath'
'Joel F. Liebman'
'Behzad S. Farivar'
'A. Bashir-Hashemi'

_journal_name_full 'Journal of Organic Chemistry'
_journal_page_first 5461
_journal_page_last 5470
_journal_paper_doi 10.1021/jo050471+
_journal_volume 70
_journal_year 2005
_chemical_formula_sum 'C12 H12 O4'
_chemical_formula_weight 220.22
_space_group_IT_number 9
_symmetry_cell_setting monoclinic
_symmetry_space_group_name_Hall 'C -2yc'
_symmetry_space_group_name_H-M 'C 1 c 1'
_cell_angle_alpha 90.00
_cell_angle_beta 104.850(5)
_cell_angle_gamma 90.00
_cell_formula_units_Z 4
_cell_length_a 17.1273(13)
_cell_length_b 9.0809(7)
_cell_length_c 6.9370(5)
_cell_measurement_temperature 143(2)
_cell_volume 1042.88(14)
_diffrn_ambient_temperature 143(2)
_exptl_crystal_density_diffrn 1.403
_cod_depositor_comments
;
The following automatic conversions were performed:
'_symmetry_cell_setting' value 'Monoclinic' changed to 'monoclinic'
according to '/home/saulius/struct/CIF-dictionaries/cif_core.dic'
dictionary named 'cif_core.dic' version 2.4.1 from 2010-06-29.

Automatic conversion script
Id: cif_fix_enum 1527 2010-12-29 10:47:43Z saulius 
;
_cod_original_sg_symbol_H-M 'C c'
_cod_database_code 4020323

loop_
_symmetry_equiv_pos_as_xyz
'x, y, z'
'x, -y, z+1/2'
'x+1/2, y+1/2, z'
'x+1/2, -y+1/2, z+1/2'

loop_
_atom_site_label
_atom_site_type_symbol
_atom_site_fract_x
_atom_site_fract_y
_atom_site_fract_z
_atom_site_U_iso_or_equiv
_atom_site_adp_type
_atom_site_occupancy
_atom_site_symmetry_multiplicity
_atom_site_calc_flag
_atom_site_refinement_flags
_atom_site_disorder_assembly
_atom_site_disorder_group
O1 O 0.1635(3) 0.7970(6) 1.1860(7) 0.0599(17) Uani 1 1 d . . .
O2 O 0.2228(2) 0.6272(5) 1.0388(6) 0.0460(12) Uani 1 1 d . . .
O3 O -0.1034(3) 0.7947(5) 0.1755(6) 0.0494(13) Uani 1 1 d . . .
O4 O -0.1608(2) 0.6225(5) 0.3307(5) 0.0405(11) Uani 1 1 d . . .
C1 C 0.0927(5) 0.7077(8) 0.8621(13) 0.053(2) Uani 1 1 d . . .
C2 C 0.0910(5) 0.6429(10) 0.6721(13) 0.0647(15) Uani 1 1 d . . .
H2 H 0.1391 0.5910 0.6476 0.078 Uiso 1 1 calc R . .
C3 C 0.0062(4) 0.5659(9) 0.6326(12) 0.0647(15) Uani 1 1 d . . .
H3 H -0.0063 0.4596 0.6014 0.078 Uiso 1 1 calc R . .
C4 C -0.0306(5) 0.6504(10) 0.7107(11) 0.058(2) Uani 1 1 d . . .
H4 H -0.0815 0.6122 0.7378 0.070 Uiso 1 1 calc R . .
C5 C 0.0122(4) 0.7763(7) 0.8461(11) 0.0477(19) Uani 1 1 d . . .
H5 H -0.0054 0.8109 0.9652 0.057 Uiso 1 1 calc R . .
C6 C 0.0619(5) 0.8614(7) 0.7561(11) 0.0588(18) Uani 1 1 d . . .
H6 H 0.0839 0.9627 0.7907 0.071 Uiso 1 1 calc R . .
C7 C 0.0475(5) 0.7663(13) 0.5333(12) 0.086(4) Uani 1 1 d . . .
H7 H 0.0691 0.8045 0.4220 0.103 Uiso 1 1 calc R . .
C8 C -0.0378(4) 0.7141(6) 0.4975(8) 0.0331(14) Uani 1 1 d . . .
C9 C 0.1604(4) 0.7182(7) 1.0502(10) 0.0385(16) Uani 1 1 d . . .
C10 C 0.2896(4) 0.6248(8) 1.2149(10) 0.0418(16) Uani 1 1 d . . .
H10A H 0.3069 0.7259 1.2530 0.063 Uiso 1 1 calc R . .
H10B H 0.3346 0.5697 1.1868 0.063 Uiso 1 1 calc R . .
H10C H 0.2726 0.5772 1.3242 0.063 Uiso 1 1 calc R . .
C11 C -0.1043(4) 0.7163(6) 0.3207(9) 0.0396(16) Uani 1 1 d . . .
C12 C -0.2308(4) 0.6175(11) 0.1578(11) 0.064(3) Uani 1 1 d . . .
H12A H -0.2587 0.7127 0.1430 0.096 Uiso 1 1 calc R . .
H12B H -0.2679 0.5399 0.1771 0.096 Uiso 1 1 calc R . .
H12C H -0.2128 0.5965 0.0374 0.096 Uiso 1 1 calc R . .

loop_
_atom_site_aniso_label
_atom_site_aniso_U_11
_atom_site_aniso_U_22
_atom_site_aniso_U_33
_atom_site_aniso_U_23
_atom_site_aniso_U_13
_atom_site_aniso_U_12
O1 0.052(3) 0.067(4) 0.052(3) -0.029(3) -0.002(2) 0.010(2)
O2 0.037(2) 0.046(3) 0.057(3) 0.007(2) 0.014(2) -0.004(2)
O3 0.047(3) 0.056(3) 0.045(3) 0.004(2) 0.011(2) -0.004(2)
O4 0.028(2) 0.053(3) 0.031(2) 0.0116(19) -0.0104(17) -0.0072(19)
C1 0.035(4) 0.056(5) 0.066(5) 0.006(4) 0.008(3) 0.014(3)
C2 0.050(3) 0.061(3) 0.072(4) -0.016(3) -0.006(2) 0.009(3)
C3 0.050(3) 0.061(3) 0.072(4) -0.016(3) -0.006(2) 0.009(3)
C4 0.050(4) 0.066(5) 0.054(4) 0.019(4) 0.004(3) -0.026(3)
C5 0.042(4) 0.034(3) 0.070(5) -0.008(3) 0.021(4) 0.000(3)
C6 0.052(4) 0.046(3) 0.070(4) -0.016(3) 0.001(3) 0.006(3)
C7 0.030(4) 0.167(10) 0.051(5) 0.058(5) -0.009(3) -0.043(5)
C8 0.036(3) 0.040(3) 0.021(3) 0.003(2) 0.003(2) -0.004(3)
C9 0.023(3) 0.043(4) 0.048(4) 0.014(3) 0.006(3) 0.002(2)
C10 0.035(3) 0.044(4) 0.043(3) 0.004(3) 0.003(3) 0.004(3)
C11 0.042(4) 0.038(4) 0.042(4) 0.006(3) 0.017(3) 0.009(3)
C12 0.027(4) 0.105(7) 0.051(4) 0.003(4) -0.007(3) 0.000(4)

loop_
_geom_bond_atom_site_label_1
_geom_bond_atom_site_label_2
_geom_bond_distance
_geom_bond_site_symmetry_2
_geom_bond_publ_flag
O1 C9 1.174(8) . ?
O2 C9 1.368(8) . ?
O2 C10 1.444(7) . ?
O3 C11 1.237(7) . ?
O4 C11 1.304(8) . ?
O4 C12 1.463(7) . ?
C1 C2 1.437(13) . ?
C1 C5 1.491(11) . ?
C1 C9 1.510(11) . ?
C1 C6 1.603(10) . ?
C2 C7 1.540(13) . ?
C2 C3 1.571(11) . ?
C3 C4 1.207(12) . ?
C3 C8 1.702(10) . ?
C4 C5 1.541(11) . ?
C4 C8 1.564(10) . ?
C5 C6 1.408(11) . ?
C6 C7 1.732(14) . ?
C7 C8 1.496(11) . ?
C8 C11 1.444(9) . ?

loop_
_cod_related_entry_id
_cod_related_entry_database
_cod_related_entry_code
1 ChemSpider 21154904
